data_1537248
loop_
_publ_author_name
'Gao Bo'
'Liu Shuxia'
'Xie Linhua'
'Yu Miao'
'Sun Chunyan'
'Zhang Chundan'
'Cheng Haiyan'

_publ_section_title
;
 Hydrothermal assembly of (3,6)-connected networks with classical mineral
 structures constructed from Anderson-type heteropolymolybdate and metal
 cations
;
_journal_name_full 'Journal of Solid State Chemistry'
_journal_page_first 1681
_journal_page_last 1689
_journal_volume 179
_journal_year 2006
_chemical_formula_sum 'H22 Mo6 N2 O31 Te Zn2'
_chemical_name_systematic '(N H4)2 ((Zn (H2 O)3)2 (Te Mo6 O24)) (H2 O)'
_space_group_IT_number 205
_symmetry_space_group_name_Hall '-P 2ac 2ab 3'
_symmetry_space_group_name_H-M 'P a -3'
_cell_angle_alpha 90
_cell_angle_beta 90
_cell_angle_gamma 90
_cell_formula_units_Z 4
_cell_length_a 14.0409
_cell_length_b 14.0409
_cell_length_c 14.0409
_cell_volume 2768.120
_citation_journal_id_ASTM JSSCBI
_cod_data_source_file GaoBo_JSSCBI_2006_1995.cif
_cod_data_source_block H22Mo6N2O31Te1Zn2
_cod_original_cell_volume 2768.12
_cod_original_formula_sum 'H22 Mo6 N2 O31 Te1 Zn2'
_cod_database_code 1537248

loop_
_symmetry_equiv_pos_as_xyz
x,y,z
-x+1/2,-y,z+1/2
x+1/2,-y+1/2,-z
-x,y+1/2,-z+1/2
z,x,y
-z+1/2,-x,y+1/2
z+1/2,-x+1/2,-y
-z,x+1/2,-y+1/2
y,z,x
y+1/2,-z+1/2,-x
-y,z+1/2,-x+1/2
-y+1/2,-z,x+1/2
-x,-y,-z
x-1/2,y,-z-1/2
-x-1/2,y-1/2,z
x,-y-1/2,z-1/2
-z,-x,-y
z-1/2,x,-y-1/2
-z-1/2,x-1/2,y
z,-x-1/2,y-1/2
-y,-z,-x
-y-1/2,z-1/2,x
y,-z-1/2,x-1/2
y-1/2,z,-x-1/2

loop_
_atom_site_label
_atom_site_type_symbol
_atom_site_fract_x
_atom_site_fract_y
_atom_site_fract_z
_atom_site_occupancy
_atom_site_U_iso_or_equiv
O5 O-2 0.2518 0.9111 0.3896 1 0.0
Te1 Te+6 0 0.5 0 1 0.0
O4 O-2 0.1124 0.5332 0.2993 1 0.0
Zn1 Zn+2 0.19624 0.80376 0.30376 1 0.0
O1 O-2 0.1522 0.6998 0.2031 1 0.0
O3 O-2 0.205 0.5312 0.1221 1 0.0
Mo1 Mo+6 0.10165 0.5887 0.19138 1 0.0
O2 O-2 0.0408 0.4553 0.1232 1 0.0
N1 N-3 0.387 0.613 0.113 1 0.0
O6 O-2 0.5 0.5 0 1 0.0
